data_2239107
loop_
_publ_author_name
'Moutataouia, Meryem'
'Lamire, Mohammed'
'Saadi, Mohamed'
'El Ammari, Lahcen'

_publ_section_title
;
 Dilithium manganese(II) <i>catena</i>-tetrakis(polyphosphate),
 Li~2~Mn(PO~3~)~4~
;
_journal_coeditor_code BR2233
_journal_issue 1
_journal_name_full 'Acta Crystallographica Section E'
_journal_page_first i1
_journal_paper_doi 10.1107/S1600536813032388
_journal_volume 70
_journal_year 2014
_chemical_formula_iupac 'Li2 Mn (P O3)4'
_chemical_formula_structural 'Li2 Mn P4 O12'
_chemical_formula_sum 'Li2 Mn O12 P4'
_chemical_formula_weight 384.70
_chemical_name_systematic
;
Dilithium manganese(II) <i>catena</i>-tetrakis(polyphosphate)
;
_space_group_IT_number 62
_symmetry_cell_setting orthorhombic
_symmetry_space_group_name_Hall '-P 2ac 2n'
_symmetry_space_group_name_H-M 'P n m a'
_atom_sites_solution_primary direct
_atom_sites_solution_secondary difmap
_audit_creation_method SHELXL-97
_cell_angle_alpha 90.00
_cell_angle_beta 90.00
_cell_angle_gamma 90.00
_cell_formula_units_Z 4
_cell_length_a 9.4295(2)
_cell_length_b 9.2755(2)
_cell_length_c 10.0972(2)
_cell_measurement_reflns_used 2520
_cell_measurement_temperature 296(2)
_cell_measurement_theta_max 38.13
_cell_measurement_theta_min 2.96
_cell_volume 883.13(3)
_computing_cell_refinement 'SAINT (Bruker, 2009)'
_computing_data_collection 'APEX2 (Bruker, 2009)'
_computing_data_reduction 'SAINT (Bruker, 2009)'
_computing_molecular_graphics 'ORTEP-3 for Windows (Farrugia, 2012) and DIAMOND (Brandenburg, 2006)'
_computing_publication_material 'publCIF (Westrip, 2010)'
_computing_structure_refinement 'SHELXL97 (Sheldrick, 2008)'
_computing_structure_solution 'SHELXS97 (Sheldrick, 2008)'
_diffrn_ambient_temperature 296(2)
_diffrn_measured_fraction_theta_full 0.995
_diffrn_measured_fraction_theta_max 0.995
_diffrn_measurement_device_type 'Bruker X8 APEX'
_diffrn_measurement_method '\f and \w scans'
_diffrn_radiation_monochromator graphite
_diffrn_radiation_source 'fine-focus sealed tube'
_diffrn_radiation_type MoK\a
_diffrn_radiation_wavelength 0.71073
_diffrn_reflns_av_R_equivalents 0.0243
_diffrn_reflns_av_sigmaI/netI 0.0171
_diffrn_reflns_limit_h_max 13
_diffrn_reflns_limit_h_min -16
_diffrn_reflns_limit_k_max 13
_diffrn_reflns_limit_k_min -16
_diffrn_reflns_limit_l_max 17
_diffrn_reflns_limit_l_min -11
_diffrn_reflns_number 13605
_diffrn_reflns_theta_full 38.13
_diffrn_reflns_theta_max 38.13
_diffrn_reflns_theta_min 2.96
_exptl_absorpt_coefficient_mu 2.289
_exptl_absorpt_correction_T_max 0.743
_exptl_absorpt_correction_T_min 0.651
_exptl_absorpt_correction_type multi-scan
_exptl_absorpt_process_details '(SADABS; Sheldrick, 2008)'
_exptl_crystal_colour violet
_exptl_crystal_density_diffrn 2.893
_exptl_crystal_density_method 'not measured'
_exptl_crystal_description Block
_exptl_crystal_F_000 748
_exptl_crystal_size_max 0.23
_exptl_crystal_size_mid 0.16
_exptl_crystal_size_min 0.13
_refine_diff_density_max 0.520
_refine_diff_density_min -0.507
_refine_ls_extinction_method none
_refine_ls_goodness_of_fit_ref 1.093
_refine_ls_matrix_type full
_refine_ls_number_parameters 97
_refine_ls_number_reflns 2520
_refine_ls_number_restraints 0
_refine_ls_restrained_S_all 1.093
_refine_ls_R_factor_all 0.0206
_refine_ls_R_factor_gt 0.0181
_refine_ls_shift/su_max 0.001
_refine_ls_shift/su_mean 0.000
_refine_ls_structure_factor_coef Fsqd
_refine_ls_weighting_details 'calc w=1/[\s^2^(Fo^2^)+(0.0262P)^2^+0.2295P] where P=(Fo^2^+2Fc^2^)/3'
_refine_ls_weighting_scheme calc
_refine_ls_wR_factor_gt 0.0501
_refine_ls_wR_factor_ref 0.0510
_reflns_number_gt 2318
_reflns_number_total 2520
_reflns_threshold_expression I>2\s(I)
_cod_data_source_file br2233sup1.cf
_cod_data_source_block I
_cod_database_code 2239107
_cod_database_fobs_code 2239107

loop_
_symmetry_equiv_pos_as_xyz
'x, y, z'
'-x+1/2, -y, z+1/2'
'-x, y+1/2, -z'
'x+1/2, -y+1/2, -z+1/2'
'-x, -y, -z'
'x-1/2, y, -z-1/2'
'x, -y-1/2, z'
'-x-1/2, y-1/2, z-1/2'

loop_
_atom_site_type_symbol
_atom_site_label
_atom_site_fract_x
_atom_site_fract_y
_atom_site_fract_z
_atom_site_U_iso_or_equiv
_atom_site_adp_type
_atom_site_calc_flag
_atom_site_refinement_flags
_atom_site_occupancy
_atom_site_symmetry_multiplicity
Mn Mn1 0.012320(17) 0.2500 0.697042(16) 0.00824(4) Uani d S 1 2
P P1 0.30533(3) 0.2500 0.39321(3) 0.00708(5) Uani d S 1 2
P P2 0.29220(2) 0.03744(2) 0.610286(19) 0.00742(4) Uani d . 1 1
P P3 0.22718(3) 0.2500 0.98429(3) 0.00661(5) Uani d S 1 2
O O1 0.14967(9) 0.2500 0.37467(9) 0.01356(15) Uani d S 1 2
O O2 0.40037(9) 0.2500 0.27630(8) 0.01232(14) Uani d S 1 2
O O3 0.35189(7) 0.11634(8) 0.48227(7) 0.01946(13) Uani d . 1 1
O O4 0.13548(6) 0.05951(7) 0.62027(6) 0.01146(10) Uani d . 1 1
O O5 0.38358(7) 0.07235(7) 0.72611(7) 0.01537(11) Uani d . 1 1
O O6 0.32753(6) -0.12374(7) 0.57702(7) 0.01270(10) Uani d . 1 1
O O7 0.14661(10) 0.2500 0.86024(9) 0.01801(18) Uani d S 1 2
O O8 0.38557(9) 0.2500 0.98024(8) 0.01291(15) Uani d S 1 2
Li Li1 0.0036(2) 0.1031(3) 0.3305(3) 0.0319(5) Uani d . 1 1

loop_
_atom_site_aniso_label
_atom_site_aniso_U_11
_atom_site_aniso_U_22
_atom_site_aniso_U_33
_atom_site_aniso_U_12
_atom_site_aniso_U_13
_atom_site_aniso_U_23
Mn1 0.00776(6) 0.00889(7) 0.00807(7) 0.000 -0.00102(5) 0.000
P1 0.00667(10) 0.00812(11) 0.00646(10) 0.000 0.00036(7) 0.000
P2 0.00715(7) 0.00576(8) 0.00935(8) -0.00010(5) 0.00026(5) -0.00046(6)
P3 0.00626(10) 0.00710(11) 0.00645(10) 0.000 -0.00036(7) 0.000
O1 0.0071(3) 0.0192(4) 0.0144(3) 0.000 -0.0017(3) 0.000
O2 0.0121(3) 0.0163(4) 0.0086(3) 0.000 0.0034(3) 0.000
O3 0.0135(2) 0.0205(3) 0.0243(3) 0.0064(2) 0.0071(2) 0.0153(3)
O4 0.0076(2) 0.0110(2) 0.0158(2) 0.00088(18) 0.00164(17) -0.0008(2)
O5 0.0134(2) 0.0165(3) 0.0162(3) -0.0019(2) -0.0040(2) -0.0070(2)
O6 0.0125(2) 0.0068(2) 0.0188(3) 0.00120(18) -0.0044(2) -0.0039(2)
O7 0.0158(4) 0.0279(5) 0.0103(3) 0.000 -0.0058(3) 0.000
O8 0.0065(3) 0.0222(4) 0.0099(3) 0.000 0.0015(2) 0.000
Li1 0.0186(8) 0.0241(10) 0.0530(14) -0.0087(7) -0.0128(8) 0.0163(10)

loop_
_atom_type_symbol
_atom_type_description
_atom_type_scat_dispersion_real
_atom_type_scat_dispersion_imag
_atom_type_scat_source
Li Li -0.0003 0.0001 'International Tables Vol C Tables 4.2.6.8 and 6.1.1.4'
O O 0.0106 0.0060 'International Tables Vol C Tables 4.2.6.8 and 6.1.1.4'
P P 0.1023 0.0942 'International Tables Vol C Tables 4.2.6.8 and 6.1.1.4'
Mn Mn 0.3368 0.7283 'International Tables Vol C Tables 4.2.6.8 and 6.1.1.4'

loop_
_geom_angle_atom_site_label_1
_geom_angle_atom_site_label_2
_geom_angle_atom_site_label_3
_geom_angle_site_symmetry_1
_geom_angle_site_symmetry_3
_geom_angle
O7 Mn1 O8 . 6_557 176.19(4)
O7 Mn1 O5 . 6_557 93.26(3)
O8 Mn1 O5 6_557 6_557 89.25(2)
O7 Mn1 O5 . 4_456 93.26(3)
O8 Mn1 O5 6_557 4_456 89.25(2)
O5 Mn1 O5 6_557 4_456 97.67(4)
O7 Mn1 O4 . 7_565 87.63(2)
O8 Mn1 O4 6_557 7_565 90.01(2)
O5 Mn1 O4 6_557 7_565 177.06(2)
O5 Mn1 O4 4_456 7_565 79.48(2)
O7 Mn1 O4 . . 87.63(2)
O8 Mn1 O4 6_557 . 90.01(2)
O5 Mn1 O4 6_557 . 79.48(2)
O5 Mn1 O4 4_456 . 177.06(2)
O4 Mn1 O4 7_565 . 103.37(3)
O1 P1 O2 . . 119.93(5)
O1 P1 O3 . 7_565 110.17(3)
O2 P1 O3 . 7_565 106.43(3)
O1 P1 O3 . . 110.17(3)
O2 P1 O3 . . 106.43(3)
O3 P1 O3 7_565 . 102.18(6)
O5 P2 O4 . . 119.30(4)
O5 P2 O6 . . 104.64(4)
O4 P2 O6 . . 110.79(4)
O5 P2 O3 . . 109.51(4)
O4 P2 O3 . . 110.00(4)
O6 P2 O3 . . 100.93(4)
O7 P3 O8 . . 119.67(5)
O7 P3 O6 . 8_666 109.64(4)
O8 P3 O6 . 8_666 109.97(3)
O7 P3 O6 . 2 109.64(4)
O8 P3 O6 . 2 109.97(3)
O6 P3 O6 8_666 2 95.22(5)
O1 Li1 O2 . 6_556 89.50(9)
O1 Li1 O4 . 5_556 152.74(16)
O2 Li1 O4 6_556 5_556 108.68(9)
O1 Li1 O5 . 2_554 106.16(10)
O2 Li1 O5 6_556 2_554 118.72(14)
O4 Li1 O5 5_556 2_554 83.24(9)
O1 Li1 O8 . 6_557 76.84(10)
O2 Li1 O8 6_556 6_557 80.21(9)
O4 Li1 O8 5_556 6_557 86.20(9)
O5 Li1 O8 2_554 6_557 160.51(11)

loop_
_geom_bond_atom_site_label_1
_geom_bond_atom_site_label_2
_geom_bond_site_symmetry_2
_geom_bond_distance
Mn1 O7 . 2.0782(9)
Mn1 O8 6_557 2.1523(8)
Mn1 O5 6_557 2.1888(6)
Mn1 O5 4_456 2.1888(6)
Mn1 O4 7_565 2.2519(6)
Mn1 O4 . 2.2519(6)
P1 O1 . 1.4797(9)
P1 O2 . 1.4821(9)
P1 O3 7_565 1.5932(7)
P1 O3 . 1.5932(7)
P2 O5 . 1.4883(6)
P2 O4 . 1.4953(6)
P2 O6 . 1.5681(6)
P2 O3 . 1.5885(7)
P3 O7 . 1.4650(9)
P3 O8 . 1.4941(8)
P3 O6 8_666 1.5857(6)
P3 O6 2 1.5857(6)
Li1 O1 . 1.988(2)
Li1 O2 6_556 1.992(2)
Li1 O4 5_556 2.060(2)
Li1 O5 2_554 2.211(3)
Li1 O8 6_557 2.598(3)
Li1 Li1 7_565 2.725(5)
Li1 Mn1 5_556 3.290(2)
